data_7123785
loop_
_publ_author_name
'Xu, Guangyang'
'Tang, Sheng-Biao'
'Shao, Ying'
'Sun, Jiangtao'

_publ_section_title
;
 B(C6F5)3-Catalyzed Formal [4+1]-Annulation of ortho-Quinone Methides with
 Diazoacetates: Access to 2,3-Dihydrobenzofurans
;
_journal_name_full 'Chemical Communications'
_journal_paper_doi 10.1039/C9CC04863D
_journal_year 2019
_chemical_formula_sum 'C23 H20 O3'
_chemical_formula_weight 344.39
_space_group_crystal_system monoclinic
_space_group_IT_number 15
_space_group_name_Hall '-C 2yc'
_space_group_name_H-M_alt 'C 1 2/c 1'
_symmetry_space_group_name_Hall '-C 2yc'
_symmetry_space_group_name_H-M 'C 1 2/c 1'
_atom_sites_solution_hydrogens geom
_audit_creation_method SHELXL-2016/6
_audit_update_record
;
2019-06-14 deposited with the CCDC.    2019-07-05 downloaded from the CCDC.
;
_cell_angle_alpha 90
_cell_angle_beta 107.162(4)
_cell_angle_gamma 90
_cell_formula_units_Z 8
_cell_length_a 22.150(2)
_cell_length_b 6.9258(9)
_cell_length_c 24.121(3)
_cell_measurement_reflns_used 4574
_cell_measurement_temperature 153(2)
_cell_measurement_theta_max 27.55
_cell_measurement_theta_min 2.97
_cell_volume 3535.6(7)
_computing_cell_refinement 'Bruker SAINT'
_computing_data_collection 'Bruker APEX2'
_computing_data_reduction 'Bruker SAINT'
_computing_molecular_graphics 'Bruker SHELXTL'
_computing_publication_material 'Bruker SHELXTL'
_computing_structure_refinement 'SHELXL-2016/6 (Sheldrick, 2016)'
_computing_structure_solution 'SHELXT 2014/4 (Sheldrick, 2014)'
_diffrn_ambient_temperature 153(2)
_diffrn_measured_fraction_theta_full 0.999
_diffrn_measured_fraction_theta_max 0.999
_diffrn_measurement_device_type 'Bruker APEX-II CCD'
_diffrn_measurement_method '\f and \w scans'
_diffrn_radiation_type MoK\a
_diffrn_radiation_wavelength 0.71073
_diffrn_reflns_av_R_equivalents 0.0648
_diffrn_reflns_av_unetI/netI 0.0578
_diffrn_reflns_Laue_measured_fraction_full 0.999
_diffrn_reflns_Laue_measured_fraction_max 0.999
_diffrn_reflns_limit_h_max 26
_diffrn_reflns_limit_h_min -26
_diffrn_reflns_limit_k_max 8
_diffrn_reflns_limit_k_min -8
_diffrn_reflns_limit_l_max 23
_diffrn_reflns_limit_l_min -28
_diffrn_reflns_number 12075
_diffrn_reflns_point_group_measured_fraction_full 0.999
_diffrn_reflns_point_group_measured_fraction_max 0.999
_diffrn_reflns_theta_full 25.009
_diffrn_reflns_theta_max 25.009
_diffrn_reflns_theta_min 2.196
_exptl_absorpt_coefficient_mu 0.085
_exptl_crystal_density_diffrn 1.294
_exptl_crystal_F_000 1456
_exptl_crystal_size_max 0.220
_exptl_crystal_size_mid 0.210
_exptl_crystal_size_min 0.190
_refine_diff_density_max 0.229
_refine_diff_density_min -0.256
_refine_diff_density_rms 0.055
_refine_ls_extinction_method none
_refine_ls_goodness_of_fit_ref 1.011
_refine_ls_hydrogen_treatment constr
_refine_ls_matrix_type full
_refine_ls_number_parameters 236
_refine_ls_number_reflns 3117
_refine_ls_number_restraints 0
_refine_ls_restrained_S_all 1.011
_refine_ls_R_factor_all 0.0652
_refine_ls_R_factor_gt 0.0495
_refine_ls_shift/su_max 0.000
_refine_ls_shift/su_mean 0.000
_refine_ls_structure_factor_coef Fsqd
_refine_ls_weighting_details 'w=1/[\s^2^(Fo^2^)+(0.0805P)^2^+1.9003P] where P=(Fo^2^+2Fc^2^)/3'
_refine_ls_weighting_scheme calc
_refine_ls_wR_factor_gt 0.1305
_refine_ls_wR_factor_ref 0.1423
_reflns_Friedel_coverage 0.000
_reflns_number_gt 2485
_reflns_number_total 3117
_reflns_threshold_expression 'I > 2\s(I)'
_cod_data_source_file c9cc04863d2.cif
_cod_data_source_block 20171017cz971_0m_a
_cod_original_cell_volume 3535.5(8)
_cod_database_code 7123785
_shelx_shelxl_version_number 2016/6
_shelx_space_group_comment
;
The symmetry employed for this shelxl refinement is uniquely defined
by the following loop, which should always be used as a source of
symmetry information in preference to the above space-group names.
They are only intended as comments.
;
_shelx_estimated_absorpt_t_min 0.982
_shelx_estimated_absorpt_t_max 0.984

loop_
_space_group_symop_operation_xyz
'x, y, z'
'-x, y, -z+1/2'
'x+1/2, y+1/2, z'
'-x+1/2, y+1/2, -z+1/2'
'-x, -y, -z'
'x, -y, z-1/2'
'-x+1/2, -y+1/2, -z'
'x+1/2, -y+1/2, z-1/2'

loop_
_atom_site_label
_atom_site_type_symbol
_atom_site_fract_x
_atom_site_fract_y
_atom_site_fract_z
_atom_site_U_iso_or_equiv
_atom_site_adp_type
_atom_site_occupancy
_atom_site_site_symmetry_order
_atom_site_calc_flag
_atom_site_refinement_flags_posn
_atom_site_refinement_flags_adp
C1 C 0.58265(9) 0.7765(3) 0.70640(8) 0.0280(5) Uani 1 1 d . .
C2 C 0.60018(11) 0.8719(3) 0.75937(9) 0.0354(5) Uani 1 1 d . .
H2 H 0.579757 0.846713 0.788161 0.042 Uiso 1 1 calc R U
C3 C 0.64868(10) 1.0053(3) 0.76846(9) 0.0354(5) Uani 1 1 d . .
H3A H 0.661860 1.072954 0.804281 0.042 Uiso 1 1 calc R U
C4 C 0.67843(10) 1.0422(3) 0.72646(9) 0.0368(5) Uani 1 1 d . .
H4 H 0.711875 1.133547 0.733884 0.044 Uiso 1 1 calc R U
C5 C 0.65958(9) 0.9464(3) 0.67354(9) 0.0305(5) Uani 1 1 d . .
H5 H 0.679617 0.972055 0.644506 0.037 Uiso 1 1 calc R U
C6 C 0.61118(8) 0.8131(3) 0.66389(7) 0.0214(4) Uani 1 1 d . .
C7 C 0.57926(8) 0.6919(3) 0.61080(7) 0.0199(4) Uani 1 1 d . .
C8 C 0.68041(9) 0.4979(3) 0.62852(9) 0.0262(4) Uani 1 1 d . .
H8 H 0.691963 0.539879 0.667744 0.031 Uiso 1 1 calc R U
C9 C 0.71912(9) 0.3705(3) 0.61059(10) 0.0327(5) Uani 1 1 d . .
H9 H 0.756794 0.324662 0.637684 0.039 Uiso 1 1 calc R U
C10 C 0.70326(10) 0.3097(3) 0.55344(10) 0.0340(5) Uani 1 1 d . .
H10 H 0.729792 0.221921 0.541309 0.041 Uiso 1 1 calc R U
C11 C 0.64880(10) 0.3773(3) 0.51432(9) 0.0329(5) Uani 1 1 d . .
H11 H 0.637990 0.337288 0.474936 0.039 Uiso 1 1 calc R U
C12 C 0.60952(9) 0.5040(3) 0.53220(8) 0.0263(4) Uani 1 1 d . .
H12 H 0.571906 0.549445 0.504923 0.032 Uiso 1 1 calc R U
C13 C 0.62477(8) 0.5647(3) 0.58952(8) 0.0205(4) Uani 1 1 d . .
C14 C 0.54448(8) 0.8285(3) 0.56182(7) 0.0198(4) Uani 1 1 d . .
C15 C 0.53043(8) 0.5716(3) 0.63309(7) 0.0213(4) Uani 1 1 d . .
H15 H 0.486899 0.601223 0.607598 0.026 Uiso 1 1 calc R U
C16 C 0.53910(9) 0.3560(3) 0.63526(10) 0.0322(5) Uani 1 1 d . .
H16A H 0.583830 0.326520 0.655896 0.039 Uiso 1 1 calc R U
H16B H 0.530161 0.306846 0.595099 0.039 Uiso 1 1 calc R U
C17 C 0.49695(9) 0.2482(3) 0.66526(10) 0.0369(5) Uani 1 1 d . .
H17A H 0.506376 0.108478 0.665136 0.044 Uiso 1 1 calc R U
H17B H 0.508358 0.290445 0.706263 0.044 Uiso 1 1 calc R U
C18 C 0.42713(9) 0.2761(3) 0.63865(8) 0.0261(4) Uani 1 1 d . .
C19 C 0.39430(10) 0.4135(3) 0.65945(9) 0.0333(5) Uani 1 1 d . .
H19 H 0.416404 0.494441 0.690632 0.040 Uiso 1 1 calc R U
C20 C 0.32993(11) 0.4354(4) 0.63576(13) 0.0508(7) Uani 1 1 d . .
H20 H 0.308252 0.530650 0.650903 0.061 Uiso 1 1 calc R U
C21 C 0.29706(12) 0.3215(5) 0.59073(13) 0.0608(9) Uani 1 1 d . .
H21 H 0.252701 0.336916 0.574612 0.073 Uiso 1 1 calc R U
C22 C 0.32855(14) 0.1853(5) 0.56913(11) 0.0598(8) Uani 1 1 d . .
H22 H 0.305940 0.106195 0.537656 0.072 Uiso 1 1 calc R U
C23 C 0.39307(12) 0.1612(3) 0.59263(10) 0.0433(6) Uani 1 1 d . .
H23 H 0.414344 0.065526 0.577244 0.052 Uiso 1 1 calc R U
O1 O 0.53590(8) 0.6417(2) 0.69121(6) 0.0454(5) Uani 1 1 d . .
O2 O 0.48753(6) 0.8294(2) 0.54063(6) 0.0320(4) Uani 1 1 d . .
O3 O 0.58247(6) 0.9465(2) 0.54576(6) 0.0301(4) Uani 1 1 d . .
H3 H 0.561132 1.021152 0.519905 0.045 Uiso 1 1 calc R U

loop_
_atom_site_aniso_label
_atom_site_aniso_U_11
_atom_site_aniso_U_22
_atom_site_aniso_U_33
_atom_site_aniso_U_23
_atom_site_aniso_U_13
_atom_site_aniso_U_12
C1 0.0352(11) 0.0235(11) 0.0260(10) 0.0011(8) 0.0102(9) 0.0039(8)
C2 0.0520(13) 0.0317(12) 0.0236(10) -0.0018(9) 0.0129(10) 0.0050(10)
C3 0.0496(13) 0.0255(11) 0.0240(10) -0.0031(8) -0.0002(9) 0.0111(10)
C4 0.0351(12) 0.0297(12) 0.0382(12) -0.0064(9) -0.0005(10) -0.0004(9)
C5 0.0308(11) 0.0292(12) 0.0299(10) -0.0038(9) 0.0065(9) -0.0020(8)
C6 0.0238(9) 0.0188(10) 0.0196(9) 0.0011(7) 0.0034(7) 0.0075(7)
C7 0.0189(9) 0.0187(10) 0.0213(9) 0.0012(7) 0.0049(7) 0.0023(7)
C8 0.0246(10) 0.0220(10) 0.0302(10) -0.0009(8) 0.0057(8) 0.0012(8)
C9 0.0209(10) 0.0266(11) 0.0493(13) -0.0015(10) 0.0083(9) 0.0039(8)
C10 0.0333(11) 0.0233(11) 0.0540(14) -0.0029(10) 0.0263(10) 0.0015(8)
C11 0.0433(12) 0.0289(12) 0.0331(11) -0.0049(9) 0.0215(10) -0.0032(9)
C12 0.0292(10) 0.0258(11) 0.0252(10) 0.0016(8) 0.0099(8) 0.0003(8)
C13 0.0222(9) 0.0162(9) 0.0251(9) 0.0023(8) 0.0099(8) -0.0009(7)
C14 0.0216(10) 0.0206(10) 0.0177(8) -0.0012(7) 0.0065(7) 0.0017(7)
C15 0.0222(9) 0.0242(10) 0.0177(8) 0.0024(7) 0.0064(7) 0.0035(7)
C16 0.0295(11) 0.0231(11) 0.0498(13) 0.0092(9) 0.0208(10) 0.0058(8)
C17 0.0327(11) 0.0297(12) 0.0523(13) 0.0170(10) 0.0190(10) 0.0071(9)
C18 0.0313(10) 0.0227(10) 0.0283(10) 0.0075(8) 0.0149(8) -0.0005(8)
C19 0.0381(12) 0.0239(11) 0.0402(12) 0.0043(9) 0.0150(10) 0.0027(9)
C20 0.0383(13) 0.0398(15) 0.0802(19) 0.0248(14) 0.0264(14) 0.0139(11)
C21 0.0326(13) 0.076(2) 0.0672(18) 0.0425(17) 0.0041(13) -0.0063(14)
C22 0.0631(18) 0.073(2) 0.0340(13) 0.0106(13) 0.0002(13) -0.0375(16)
C23 0.0619(16) 0.0387(14) 0.0376(12) -0.0054(10) 0.0276(12) -0.0134(11)
O1 0.0611(10) 0.0531(11) 0.0317(8) -0.0160(7) 0.0285(8) -0.0254(8)
O2 0.0209(7) 0.0392(9) 0.0329(8) 0.0163(6) 0.0032(6) 0.0027(6)
O3 0.0235(7) 0.0325(8) 0.0318(8) 0.0155(6) 0.0046(6) 0.0013(6)

loop_
_atom_type_symbol
_atom_type_description
_atom_type_scat_dispersion_real
_atom_type_scat_dispersion_imag
_atom_type_scat_source
C C 0.0033 0.0016 'International Tables Vol C Tables 4.2.6.8 and 6.1.1.4'
H H 0.0000 0.0000 'International Tables Vol C Tables 4.2.6.8 and 6.1.1.4'
O O 0.0106 0.0060 'International Tables Vol C Tables 4.2.6.8 and 6.1.1.4'

loop_
_geom_angle_atom_site_label_1
_geom_angle_atom_site_label_2
_geom_angle_atom_site_label_3
_geom_angle
O1 C1 C6 113.92(17)
O1 C1 C2 123.91(19)
C6 C1 C2 122.2(2)
C3 C2 C1 117.2(2)
C3 C2 H2 121.4
C1 C2 H2 121.4
C4 C3 C2 121.44(19)
C4 C3 H3A 119.3
C2 C3 H3A 119.3
C3 C4 C5 120.3(2)
C3 C4 H4 119.8
C5 C4 H4 119.8
C6 C5 C4 118.8(2)
C6 C5 H5 120.6
C4 C5 H5 120.6
C1 C6 C5 120.08(18)
C1 C6 C7 108.91(16)
C5 C6 C7 130.99(17)
C6 C7 C13 114.21(14)
C6 C7 C14 108.17(15)
C13 C7 C14 109.07(14)
C6 C7 C15 101.50(14)
C13 C7 C15 113.18(15)
C14 C7 C15 110.44(14)
C9 C8 C13 120.49(18)
C9 C8 H8 119.8
C13 C8 H8 119.8
C10 C9 C8 120.40(19)
C10 C9 H9 119.8
C8 C9 H9 119.8
C11 C10 C9 119.56(18)
C11 C10 H10 120.2
C9 C10 H10 120.2
C10 C11 C12 120.27(19)
C10 C11 H11 119.9
C12 C11 H11 119.9
C13 C12 C11 120.61(18)
C13 C12 H12 119.7
C11 C12 H12 119.7
C12 C13 C8 118.67(17)
C12 C13 C7 121.03(16)
C8 C13 C7 120.18(16)
O2 C14 O3 123.44(16)
O2 C14 C7 123.46(16)
O3 C14 C7 113.09(14)
O1 C15 C16 108.94(16)
O1 C15 C7 106.33(14)
C16 C15 C7 116.24(14)
O1 C15 H15 108.4
C16 C15 H15 108.4
C7 C15 H15 108.4
C15 C16 C17 114.23(16)
C15 C16 H16A 108.7
C17 C16 H16A 108.7
C15 C16 H16B 108.7
C17 C16 H16B 108.7
H16A C16 H16B 107.6
C18 C17 C16 115.41(17)
C18 C17 H17A 108.4
C16 C17 H17A 108.4
C18 C17 H17B 108.4
C16 C17 H17B 108.4
H17A C17 H17B 107.5
C19 C18 C23 117.7(2)
C19 C18 C17 121.36(19)
C23 C18 C17 121.0(2)
C20 C19 C18 121.1(2)
C20 C19 H19 119.4
C18 C19 H19 119.4
C21 C20 C19 120.6(3)
C21 C20 H20 119.7
C19 C20 H20 119.7
C22 C21 C20 119.4(2)
C22 C21 H21 120.3
C20 C21 H21 120.3
C21 C22 C23 120.6(2)
C21 C22 H22 119.7
C23 C22 H22 119.7
C22 C23 C18 120.6(2)
C22 C23 H23 119.7
C18 C23 H23 119.7
C1 O1 C15 109.19(14)
C14 O3 H3 109.5

loop_
_geom_bond_atom_site_label_1
_geom_bond_atom_site_label_2
_geom_bond_distance
C1 O1 1.361(2)
C1 C6 1.377(3)
C1 C2 1.388(3)
C2 C3 1.385(3)
C2 H2 0.9500
C3 C4 1.386(3)
C3 H3A 0.9500
C4 C5 1.389(3)
C4 H4 0.9500
C5 C6 1.382(3)
C5 H5 0.9500
C6 C7 1.520(2)
C7 C13 1.537(2)
C7 C14 1.532(2)
C7 C15 1.580(2)
C8 C9 1.385(3)
C8 C13 1.391(3)
C8 H8 0.9500
C9 C10 1.384(3)
C9 H9 0.9500
C10 C11 1.376(3)
C10 H10 0.9500
C11 C12 1.391(3)
C11 H11 0.9500
C12 C13 1.388(3)
C12 H12 0.9500
C14 O2 1.213(2)
C14 O3 1.311(2)
C15 O1 1.455(2)
C15 C16 1.504(3)
C15 H15 1.0000
C16 C17 1.534(3)
C16 H16A 0.9900
C16 H16B 0.9900
C17 C18 1.502(3)
C17 H17A 0.9900
C17 H17B 0.9900
C18 C19 1.379(3)
C18 C23 1.393(3)
C19 C20 1.379(3)
C19 H19 0.9500
C20 C21 1.366(4)
C20 H20 0.9500
C21 C22 1.365(4)
C21 H21 0.9500
C22 C23 1.383(4)
C22 H22 0.9500
C23 H23 0.9500
O3 H3 0.8400
